data_9000938
loop_
_publ_author_name
'Rouse, R. C.'
'Dunn, P. J.'
'Peacor, D. R.'

_publ_section_title
;Hedyphane from Franklin, New Jersey and Langban, Sweden: Cation ordering in
 an arsenate apatite sample H90417 from Langban, Sweden
;
_journal_name_full 'American Mineralogist'
_journal_page_first 920
_journal_page_last 927
_journal_volume 69
_journal_year 1984
_chemical_formula_sum 'As3 Ca2 Cl O12 Pb3'
_chemical_name_mineral Hedyphane
_space_group_IT_number 176
_symmetry_space_group_name_Hall '-P 6c'
_symmetry_space_group_name_H-M 'P 63/m'
_cell_angle_alpha 90
_cell_angle_beta 90
_cell_angle_gamma 120
_cell_length_a 10.140
_cell_length_b 10.140
_cell_length_c 7.185
_cell_formula_units_Z 2
_cell_volume 639.784
_database_code_amcsd 0000957
_exptl_crystal_density_diffrn 5.990
_cod_original_formula_sum 'Ca2 Pb3 As3 O12 Cl'
_cod_database_code 9000938

loop_
_space_group_symop_operation_xyz
x,y,z
-x+y,-x,1/2-z
x-y,x,1/2+z
y,-x+y,-z
-y,x-y,z
x,y,1/2-z
-x,-y,1/2+z
x-y,x,-z
-x+y,-x,z
-y,x-y,1/2-z
y,-x+y,1/2+z
-x,-y,-z

loop_
_atom_site_aniso_label
_atom_site_aniso_U_11
_atom_site_aniso_U_22
_atom_site_aniso_U_33
_atom_site_aniso_U_12
_atom_site_aniso_U_13
_atom_site_aniso_U_23
Ca 0.00273 0.00273 0.00497 0.00117 0.00000 0.00000
Pb 0.00703 0.01055 0.01805 0.00391 0.00000 0.00000
As 0.00313 0.00313 0.01046 0.00039 0.00000 0.00000
O1 -0.00391 0.00430 0.01883 0.00039 0.00000 0.00000
O2 0.01445 0.02149 0.00392 0.01250 0.00000 0.00000
O3 0.04649 0.01992 0.04263 0.02852 -0.04251 -0.02525
Cl 0.02266 0.02266 0.00785 0.01133 0.00000 0.00000

loop_
_atom_site_label
_atom_site_fract_x
_atom_site_fract_y
_atom_site_fract_z
Ca 0.33333 0.66667 0.00900
Pb 0.25810 0.01420 0.25000
As 0.40210 0.38950 0.25000
O1 0.36400 0.52300 0.25000
O2 0.61600 0.47400 0.25000
O3 0.36500 0.27600 0.06500
Cl 0.00000 0.00000 0.00000

loop_
_cod_related_entry_id
_cod_related_entry_database
_cod_related_entry_code
1 AMCSD 0000957
